data_2015333
loop_
_publ_author_name
'Cieplik, Jerzy'
'Pluta, Janusz'
'Bryndal, Iwona'
'Lis, Tadeusz'

_publ_section_title
;Two polymorphic forms of
 <i>N</i>-(4-chlorophenyl)-5-[(4-chlorophenyl)aminomethyl]-6-methyl-2-phenylpyrimidin-4-amine
;
_journal_coeditor_code SQ3007
_journal_issue 5
_journal_name_full 'Acta Crystallographica Section C'
_journal_page_first o259
_journal_page_last o261
_journal_paper_doi 10.1107/S0108270106010390
_journal_volume 62
_journal_year 2006
_chemical_formula_iupac 'C24 H20 Cl2 N4'
_chemical_formula_moiety 'C24 H20 Cl2 N4'
_chemical_formula_sum 'C24 H20 Cl2 N4'
_chemical_formula_weight 435.34
_chemical_melting_point 190
_chemical_name_common
;
N-(4-chlorophenyl)-5-{[(4-chlorophenyl)amino]methyl}-6-methyl-2-
phenylpyrimidin-4-amine
;
_chemical_name_systematic
;
N-(4-chlorophenyl)-5-{[(4-chlorophenyl)amino]methyl}-6-methyl-2-
phenylpyrimidin-4-amine
;
_space_group_IT_number 14
_symmetry_cell_setting monoclinic
_symmetry_space_group_name_Hall '-P 2ybc'
_symmetry_space_group_name_H-M 'P 1 21/c 1'
_atom_sites_solution_hydrogens geom
_atom_sites_solution_primary direct
_atom_sites_solution_secondary difmap
_audit_creation_method SHELXL97
_cell_angle_alpha 90.00
_cell_angle_beta 104.06(3)
_cell_angle_gamma 90.00
_cell_formula_units_Z 4
_cell_length_a 15.332(4)
_cell_length_b 7.993(2)
_cell_length_c 17.235(4)
_cell_measurement_reflns_used 16673
_cell_measurement_temperature 100(2)
_cell_measurement_theta_max 28.06
_cell_measurement_theta_min 4.73
_cell_volume 2048.9(9)
_computing_cell_refinement 'CrysAlisRED (Oxford Diffraction, 2003)'
_computing_data_collection 'CrysAlisCCD (Oxford Diffraction, 2003)'
_computing_data_reduction CrysAlisRED
_computing_molecular_graphics 'XP (Bruker, 1998)'
_computing_publication_material SHELXL97
_computing_structure_refinement 'SHELXL97 (Sheldrick, 1997)'
_computing_structure_solution 'SHELXS97 (Sheldrick, 1997)'
_diffrn_ambient_temperature 100(2)
_diffrn_detector_area_resol_mean 0
_diffrn_measured_fraction_theta_full 0.995
_diffrn_measured_fraction_theta_max 0.995
_diffrn_measurement_device_type 'Kuma KM4 CCD \k-geometry diffractometr'
_diffrn_measurement_method \w
_diffrn_radiation_monochromator graphite
_diffrn_radiation_source 'fine-focus sealed tube'
_diffrn_radiation_type MoK\a
_diffrn_radiation_wavelength 0.71073
_diffrn_reflns_av_R_equivalents 0.0431
_diffrn_reflns_av_sigmaI/netI 0.0392
_diffrn_reflns_limit_h_max 20
_diffrn_reflns_limit_h_min -20
_diffrn_reflns_limit_k_max 10
_diffrn_reflns_limit_k_min -8
_diffrn_reflns_limit_l_max 22
_diffrn_reflns_limit_l_min -22
_diffrn_reflns_number 26386
_diffrn_reflns_theta_full 28.06
_diffrn_reflns_theta_max 28.06
_diffrn_reflns_theta_min 4.73
_diffrn_standards_decay_% 0
_diffrn_standards_interval_count 0
_diffrn_standards_interval_time 0
_diffrn_standards_number 0
_exptl_absorpt_coefficient_mu 0.336
_exptl_absorpt_correction_type none
_exptl_crystal_colour 'pale yellow'
_exptl_crystal_density_diffrn 1.411
_exptl_crystal_density_method 'not measured'
_exptl_crystal_description plate
_exptl_crystal_F_000 904
_exptl_crystal_size_max 0.16
_exptl_crystal_size_mid 0.15
_exptl_crystal_size_min 0.10
_refine_diff_density_max 0.49
_refine_diff_density_min -0.30
_refine_ls_extinction_method none
_refine_ls_goodness_of_fit_ref 1.118
_refine_ls_hydrogen_treatment mixed
_refine_ls_matrix_type full
_refine_ls_number_parameters 278
_refine_ls_number_reflns 4952
_refine_ls_number_restraints 0
_refine_ls_restrained_S_all 1.118
_refine_ls_R_factor_all 0.0790
_refine_ls_R_factor_gt 0.0568
_refine_ls_shift/su_max 0.001
_refine_ls_shift/su_mean 0.000
_refine_ls_structure_factor_coef Fsqd
_refine_ls_weighting_details 'calc w = 1/[\s^2^(Fo^2^)+(0.0769P)^2^+0.4721P] where P=(Fo^2^+2Fc^2^)/3'
_refine_ls_weighting_scheme calc
_refine_ls_wR_factor_gt 0.1346
_refine_ls_wR_factor_ref 0.1454
_reflns_number_gt 3895
_reflns_number_total 4952
_reflns_threshold_expression I>2\s(I)
_cod_data_source_file sq3007.cif
_cod_data_source_block Ib
_cod_depositor_comments
;
The following automatic conversions were performed:
'_symmetry_cell_setting' value 'Monoclinic' changed to 'monoclinic'
according to '/home/saulius/struct/CIF-dictionaries/cif_core.dic'
dictionary named 'cif_core.dic' version 2.4.1 from 2010-06-29.

Automatic conversion script
Id: cif_fix_enum 1527 2010-12-29 10:47:43Z saulius 

The following automatic conversions were performed:

'_symmetry_cell_setting' value 'Monoclinic' changed to 'monoclinic'
according to /home/saulius/struct/CIF-dictionaries/cif_core.dic
dictionary named 'cif_core.dic' version 2.4.1 from 2010-06-29.

Automatic conversion script
Id: cif_fix_values 1715 2011-07-08 13:25:40Z adriana 
;
_cod_original_sg_symbol_H-M 'P 21/c'
_cod_database_code 2015333
_cod_database_fobs_code 2015333

loop_
_symmetry_equiv_pos_as_xyz
'x, y, z'
'-x, y+1/2, -z+1/2'
'-x, -y, -z'
'x, -y-1/2, z-1/2'

loop_
_atom_site_type_symbol
_atom_site_label
_atom_site_fract_x
_atom_site_fract_y
_atom_site_fract_z
_atom_site_U_iso_or_equiv
_atom_site_adp_type
_atom_site_calc_flag
_atom_site_refinement_flags
_atom_site_occupancy
Cl Cl4 0.66123(4) 0.33111(7) 0.37837(3) 0.02978(17) Uani d . 1
Cl Cl5 0.33415(4) 0.49845(8) 0.89159(4) 0.03679(18) Uani d . 1
N N1 0.88258(12) 0.3531(2) 0.91081(10) 0.0211(4) Uani d . 1
C C2 0.86547(13) 0.2882(3) 0.83714(12) 0.0186(4) Uani d . 1
C C21 0.90082(13) 0.1179(3) 0.82712(12) 0.0189(4) Uani d . 1
C C22 0.95206(14) 0.0301(3) 0.89212(13) 0.0247(5) Uani d . 1
H H22 0.9675 0.0811 0.9434 0.030 Uiso calc R 1
C C23 0.98096(15) -0.1325(3) 0.88235(14) 0.0276(5) Uani d . 1
H H23 1.0151 -0.1922 0.9272 0.033 Uiso calc R 1
C C24 0.96003(15) -0.2073(3) 0.80745(15) 0.0270(5) Uani d . 1
H H24 0.9801 -0.3177 0.8009 0.032 Uiso calc R 1
C C25 0.90980(16) -0.1202(3) 0.74239(14) 0.0266(5) Uani d . 1
H H25 0.8957 -0.1711 0.6910 0.032 Uiso calc R 1
C C26 0.87980(15) 0.0411(3) 0.75156(13) 0.0230(5) Uani d . 1
H H26 0.8450 0.0994 0.7066 0.028 Uiso calc R 1
N N3 0.81732(12) 0.3611(2) 0.77059(10) 0.0194(4) Uani d . 1
C C4 0.78123(14) 0.5096(2) 0.77805(12) 0.0187(4) Uani d . 1
N N4 0.73384(12) 0.5890(2) 0.70989(10) 0.0215(4) Uani d . 1
H H4 0.7017(17) 0.676(3) 0.7178(15) 0.026 Uiso d . 1
C C41 0.72011(14) 0.5287(3) 0.63102(12) 0.0206(4) Uani d . 1
C C42 0.78666(15) 0.4462(3) 0.60340(13) 0.0232(5) Uani d . 1
H H42 0.8444 0.4303 0.6382 0.028 Uiso calc R 1
C C43 0.76924(15) 0.3872(3) 0.52539(13) 0.0245(5) Uani d . 1
H H43 0.8144 0.3296 0.5068 0.029 Uiso calc R 1
C C44 0.68490(15) 0.4135(3) 0.47504(12) 0.0226(5) Uani d . 1
C C45 0.61949(15) 0.5026(3) 0.50023(13) 0.0250(5) Uani d . 1
H H45 0.5629 0.5240 0.4644 0.030 Uiso calc R 1
C C46 0.63733(15) 0.5600(3) 0.57807(13) 0.0233(5) Uani d . 1
H H46 0.5927 0.6215 0.5957 0.028 Uiso calc R 1
C C5 0.78988(14) 0.5870(3) 0.85380(12) 0.0201(4) Uani d . 1
C C57 0.74856(15) 0.7570(3) 0.86288(13) 0.0239(5) Uani d . 1
H H57A 0.7455 0.7706 0.9192 0.029 Uiso calc R 1
H H57B 0.7889 0.8453 0.8512 0.029 Uiso calc R 1
N N5 0.65831(13) 0.7829(2) 0.81104(11) 0.0244(4) Uani d . 1
H H5 0.6506(17) 0.890(3) 0.7994(15) 0.029 Uiso d . 1
C C51 0.58325(15) 0.7165(3) 0.83278(12) 0.0217(4) Uani d . 1
C C52 0.58972(14) 0.5813(3) 0.88475(13) 0.0224(4) Uani d . 1
H H52 0.6470 0.5346 0.9083 0.027 Uiso calc R 1
C C53 0.51332(15) 0.5139(3) 0.90247(13) 0.0237(5) Uani d . 1
H H53 0.5183 0.4210 0.9376 0.028 Uiso calc R 1
C C54 0.42980(15) 0.5828(3) 0.86870(13) 0.0258(5) Uani d . 1
C C55 0.42173(16) 0.7183(3) 0.81736(13) 0.0270(5) Uani d . 1
H H55 0.3643 0.7655 0.7948 0.032 Uiso calc R 1
C C56 0.49781(16) 0.7847(3) 0.79899(13) 0.0261(5) Uani d . 1
H H56 0.4922 0.8769 0.7633 0.031 Uiso calc R 1
C C6 0.84411(14) 0.5028(3) 0.91826(13) 0.0209(4) Uani d . 1
C C61 0.86469(16) 0.5710(3) 1.00255(13) 0.0288(5) Uani d . 1
H H61A 0.9119 0.5032 1.0370 0.043 Uiso calc R 1
H H61B 0.8103 0.5669 1.0228 0.043 Uiso calc R 1
H H61C 0.8853 0.6871 1.0025 0.043 Uiso calc R 1

loop_
_atom_site_aniso_label
_atom_site_aniso_U_11
_atom_site_aniso_U_22
_atom_site_aniso_U_33
_atom_site_aniso_U_12
_atom_site_aniso_U_13
_atom_site_aniso_U_23
Cl4 0.0434(4) 0.0247(3) 0.0194(3) -0.0037(2) 0.0041(2) -0.0016(2)
Cl5 0.0213(3) 0.0443(4) 0.0447(4) -0.0003(2) 0.0078(3) -0.0010(3)
N1 0.0212(9) 0.0237(9) 0.0178(9) -0.0022(7) 0.0034(7) 0.0006(7)
C2 0.0169(10) 0.0205(10) 0.0196(10) -0.0035(8) 0.0066(8) 0.0012(8)
C21 0.0160(10) 0.0189(10) 0.0225(10) -0.0019(8) 0.0058(8) 0.0023(8)
C22 0.0202(11) 0.0289(11) 0.0233(11) -0.0001(9) 0.0018(9) 0.0021(9)
C23 0.0199(11) 0.0282(12) 0.0341(13) 0.0031(9) 0.0051(9) 0.0065(10)
C24 0.0227(11) 0.0206(11) 0.0410(13) 0.0028(9) 0.0142(10) 0.0022(10)
C25 0.0307(12) 0.0237(11) 0.0283(12) -0.0031(9) 0.0127(10) -0.0040(9)
C26 0.0237(11) 0.0239(11) 0.0220(11) 0.0003(9) 0.0066(9) 0.0032(9)
N3 0.0208(9) 0.0198(9) 0.0176(8) -0.0005(7) 0.0047(7) 0.0008(7)
C4 0.0181(10) 0.0198(10) 0.0188(10) -0.0025(8) 0.0055(8) 0.0009(8)
N4 0.0251(10) 0.0211(9) 0.0180(9) 0.0050(8) 0.0050(7) -0.0005(7)
C41 0.0247(11) 0.0204(10) 0.0174(10) 0.0005(8) 0.0065(8) 0.0026(8)
C42 0.0218(11) 0.0269(11) 0.0206(10) 0.0048(9) 0.0044(9) 0.0040(9)
C43 0.0295(12) 0.0236(11) 0.0220(11) 0.0048(9) 0.0094(9) 0.0027(9)
C44 0.0321(12) 0.0197(10) 0.0158(10) -0.0038(9) 0.0055(9) 0.0025(8)
C45 0.0220(11) 0.0298(12) 0.0209(11) -0.0006(9) 0.0010(9) 0.0050(9)
C46 0.0223(11) 0.0255(11) 0.0225(11) 0.0042(9) 0.0063(9) 0.0037(9)
C5 0.0201(10) 0.0203(10) 0.0212(10) -0.0042(8) 0.0077(8) -0.0013(8)
C57 0.0263(11) 0.0216(10) 0.0248(11) -0.0047(9) 0.0083(9) -0.0036(9)
N5 0.0304(10) 0.0183(9) 0.0261(10) 0.0043(8) 0.0102(8) 0.0029(8)
C51 0.0278(11) 0.0212(10) 0.0170(10) 0.0028(9) 0.0072(9) -0.0059(8)
C52 0.0208(11) 0.0225(10) 0.0228(11) 0.0050(9) 0.0032(9) -0.0033(9)
C53 0.0250(11) 0.0235(11) 0.0221(11) 0.0017(9) 0.0048(9) 0.0008(9)
C54 0.0219(11) 0.0286(12) 0.0267(11) -0.0003(9) 0.0058(9) -0.0081(9)
C55 0.0258(12) 0.0326(12) 0.0196(10) 0.0103(10) 0.0000(9) -0.0057(9)
C56 0.0334(13) 0.0261(11) 0.0180(10) 0.0083(10) 0.0045(9) -0.0025(9)
C6 0.0219(11) 0.0233(10) 0.0185(10) -0.0072(8) 0.0073(8) -0.0029(8)
C61 0.0358(13) 0.0321(12) 0.0171(11) -0.0020(10) 0.0039(9) -0.0039(9)

loop_
_atom_type_symbol
_atom_type_description
_atom_type_scat_dispersion_real
_atom_type_scat_dispersion_imag
_atom_type_scat_source
C C 0.0033 0.0016 'International Tables Vol C Tables 4.2.6.8 and 6.1.1.4'
H H 0.0000 0.0000 'International Tables Vol C Tables 4.2.6.8 and 6.1.1.4'
N N 0.0061 0.0033 'International Tables Vol C Tables 4.2.6.8 and 6.1.1.4'
Cl Cl 0.1484 0.1585 'International Tables Vol C Tables 4.2.6.8 and 6.1.1.4'

loop_
_geom_angle_atom_site_label_1
_geom_angle_atom_site_label_2
_geom_angle_atom_site_label_3
_geom_angle
C2 N1 C6 116.32(18)
N1 C2 N3 125.84(19)
N1 C2 C21 118.12(18)
N3 C2 C21 116.03(18)
C22 C21 C26 118.9(2)
C22 C21 C2 121.16(19)
C26 C21 C2 119.93(19)
C21 C22 C23 120.4(2)
C21 C22 H22 119.8
C23 C22 H22 119.8
C24 C23 C22 120.3(2)
C24 C23 H23 119.8
C22 C23 H23 119.8
C25 C24 C23 119.6(2)
C25 C24 H24 120.2
C23 C24 H24 120.2
C24 C25 C26 120.6(2)
C24 C25 H25 119.7
C26 C25 H25 119.7
C25 C26 C21 120.2(2)
C25 C26 H26 119.9
C21 C26 H26 119.9
C4 N3 C2 117.52(18)
N3 C4 N4 118.35(19)
N3 C4 C5 121.96(19)
N4 C4 C5 119.69(18)
C4 N4 C41 126.11(18)
C4 N4 H4 115.5(16)
C41 N4 H4 117.5(16)
C42 C41 C46 119.17(19)
C42 C41 N4 122.80(19)
C46 C41 N4 117.97(19)
C43 C42 C41 120.5(2)
C43 C42 H42 119.7
C41 C42 H42 119.7
C44 C43 C42 119.0(2)
C44 C43 H43 120.5
C42 C43 H43 120.5
C45 C44 C43 121.2(2)
C45 C44 Cl4 119.70(17)
C43 C44 Cl4 119.07(17)
C46 C45 C44 119.2(2)
C46 C45 H45 120.4
C44 C45 H45 120.4
C45 C46 C41 120.7(2)
C45 C46 H46 119.7
C41 C46 H46 119.7
C6 C5 C4 115.33(19)
C6 C5 C57 122.22(19)
C4 C5 C57 122.29(19)
N5 C57 C5 114.66(17)
N5 C57 H57A 108.6
C5 C57 H57A 108.6
N5 C57 H57B 108.6
C5 C57 H57B 108.6
H57A C57 H57B 107.6
C51 N5 C57 119.91(18)
C51 N5 H5 110.9(17)
C57 N5 H5 109.3(17)
C52 C51 N5 122.18(19)
C52 C51 C56 118.7(2)
N5 C51 C56 119.1(2)
C53 C52 C51 120.7(2)
C53 C52 H52 119.6
C51 C52 H52 119.6
C54 C53 C52 119.8(2)
C54 C53 H53 120.1
C52 C53 H53 120.1
C55 C54 C53 120.6(2)
C55 C54 Cl5 119.83(18)
C53 C54 Cl5 119.57(18)
C54 C55 C56 119.7(2)
C54 C55 H55 120.1
C56 C55 H55 120.1
C55 C56 C51 120.5(2)
C55 C56 H56 119.8
C51 C56 H56 119.8
N1 C6 C5 122.84(19)
N1 C6 C61 114.58(19)
C5 C6 C61 122.6(2)
C6 C61 H61A 109.5
C6 C61 H61B 109.5
H61A C61 H61B 109.5
C6 C61 H61C 109.5
H61A C61 H61C 109.5
H61B C61 H61C 109.5

loop_
_geom_bond_atom_site_label_1
_geom_bond_atom_site_label_2
_geom_bond_distance
Cl4 C44 1.746(2)
Cl5 C54 1.744(2)
N1 C2 1.337(3)
N1 C6 1.353(3)
C2 N3 1.337(3)
C2 C21 1.491(3)
C21 C22 1.392(3)
C21 C26 1.405(3)
C22 C23 1.397(3)
C22 H22 0.9500
C23 C24 1.388(3)
C23 H23 0.9500
C24 C25 1.384(3)
C24 H24 0.9500
C25 C26 1.391(3)
C25 H25 0.9500
C26 H26 0.9500
N3 C4 1.329(3)
C4 N4 1.377(3)
C4 C5 1.421(3)
N4 C41 1.409(3)
N4 H4 0.88(3)
C41 C42 1.392(3)
C41 C46 1.394(3)
C42 C43 1.388(3)
C42 H42 0.9500
C43 C44 1.387(3)
C43 H43 0.9500
C44 C45 1.383(3)
C45 C46 1.381(3)
C45 H45 0.9500
C46 H46 0.9500
C5 C6 1.389(3)
C5 C57 1.524(3)
C57 N5 1.468(3)
C57 H57A 0.9900
C57 H57B 0.9900
N5 C51 1.399(3)
N5 H5 0.88(3)
C51 C52 1.392(3)
C51 C56 1.408(3)
C52 C53 1.389(3)
C52 H52 0.9500
C53 C54 1.386(3)
C53 H53 0.9500
C54 C55 1.385(3)
C55 C56 1.386(3)
C55 H55 0.9500
C56 H56 0.9500
C6 C61 1.511(3)
C61 H61A 0.9800
C61 H61B 0.9800
C61 H61C 0.9800

loop_
_geom_torsion_atom_site_label_1
_geom_torsion_atom_site_label_2
_geom_torsion_atom_site_label_3
_geom_torsion_atom_site_label_4
_geom_torsion
C6 N1 C2 N3 3.0(3)
C6 N1 C2 C21 -175.53(17)
N1 C2 C21 C22 -1.5(3)
N3 C2 C21 C22 179.81(19)
N1 C2 C21 C26 176.16(19)
N3 C2 C21 C26 -2.5(3)
C26 C21 C22 C23 -0.8(3)
C2 C21 C22 C23 176.88(19)
C21 C22 C23 C24 1.0(3)
C22 C23 C24 C25 -0.4(3)
C23 C24 C25 C26 -0.3(3)
C24 C25 C26 C21 0.5(3)
C22 C21 C26 C25 0.1(3)
C2 C21 C26 C25 -177.63(19)
N1 C2 N3 C4 -1.7(3)
C21 C2 N3 C4 176.86(17)
C2 N3 C4 N4 177.95(18)
C2 N3 C4 C5 -2.4(3)
N3 C4 N4 C41 -0.8(3)
C5 C4 N4 C41 179.56(19)
C4 N4 C41 C42 -39.4(3)
C4 N4 C41 C46 143.4(2)
C46 C41 C42 C43 -3.7(3)
N4 C41 C42 C43 179.1(2)
C41 C42 C43 C44 0.9(3)
C42 C43 C44 C45 2.5(3)
C42 C43 C44 Cl4 -177.11(16)
C43 C44 C45 C46 -2.8(3)
Cl4 C44 C45 C46 176.75(17)
C44 C45 C46 C41 -0.1(3)
C42 C41 C46 C45 3.4(3)
N4 C41 C46 C45 -179.33(19)
N3 C4 C5 C6 4.7(3)
N4 C4 C5 C6 -175.66(18)
N3 C4 C5 C57 -179.88(19)
N4 C4 C5 C57 -0.2(3)
C6 C5 C57 N5 -144.4(2)
C4 C5 C57 N5 40.5(3)
C5 C57 N5 C51 80.5(2)
C57 N5 C51 C52 -22.9(3)
C57 N5 C51 C56 159.35(19)
N5 C51 C52 C53 -177.28(19)
C56 C51 C52 C53 0.5(3)
C51 C52 C53 C54 -0.6(3)
C52 C53 C54 C55 0.0(3)
C52 C53 C54 Cl5 -179.65(16)
C53 C54 C55 C56 0.6(3)
Cl5 C54 C55 C56 -179.74(16)
C54 C55 C56 C51 -0.6(3)
C52 C51 C56 C55 0.1(3)
N5 C51 C56 C55 177.96(19)
C2 N1 C6 C5 -0.2(3)
C2 N1 C6 C61 179.62(18)
C4 C5 C6 N1 -3.3(3)
C57 C5 C6 N1 -178.75(19)
C4 C5 C6 C61 176.85(19)
C57 C5 C6 C61 1.4(3)

loop_
_cod_related_entry_id
_cod_related_entry_database
_cod_related_entry_code
1 ChemSpider 8541115
